data_7063822
loop_
_publ_author_name
'Paik, Somnath'
'Ray, Manabendra'

_publ_section_title
;
 Visual detection of Hg2+ without interference by alkali and alkaline
 earth metal ions using an iron(iii) complex in a hetero-bimetallic
 environment
;
_journal_issue 23
_journal_name_full 'New Journal of Chemistry'
_journal_page_first 9980
_journal_page_last 9989
_journal_paper_doi 10.1039/D5NJ00233H
_journal_volume 49
_journal_year 2025
_chemical_absolute_configuration syn
_chemical_compound_source 'Laboratory Synthesized'
_chemical_formula_moiety '(C76 H72 Ca Fe2 N8 O16), 2.5(C3 H7 N O), 4(O)'
_chemical_formula_sum 'C83.5 H89.5 Ca Fe2 N10.5 O22.5'
_chemical_formula_weight 1751.93
_chemical_name_common CalciumComplex
_chemical_name_systematic 'Inorganic Complex'
_space_group_crystal_system monoclinic
_space_group_IT_number 4
_space_group_name_Hall 'P 2yb'
_space_group_name_H-M_alt 'P 1 21 1'
_atom_sites_solution_hydrogens geom
_audit_block_doi 10.5517/ccdc.csd.cc2m3q3l
_audit_creation_method SHELXL-2019/3
_audit_update_record
;
2025-05-06 deposited with the CCDC.	2025-05-28 downloaded from the CCDC.
;
_cell_angle_alpha 90
_cell_angle_beta 100.065(7)
_cell_angle_gamma 90
_cell_formula_units_Z 2
_cell_length_a 13.397(3)
_cell_length_b 14.023(4)
_cell_length_c 25.188(6)
_cell_measurement_reflns_used 9901
_cell_measurement_temperature 294(2)
_cell_measurement_theta_max 25.32
_cell_measurement_theta_min 2.22
_cell_volume 4659(2)
_computing_cell_refinement 'Bruker SAINT'
_computing_data_collection 'Bruker APEX4'
_computing_data_reduction 'Bruker SAINT'
_computing_molecular_graphics 'CSD Mercury'
_computing_publication_material 'CSD Encifer'
_computing_structure_refinement 'SHELXL-2019/2 (Sheldrick, 2019)'
_computing_structure_solution 'SHELXT 2018/2 (Sheldrick, 2018)'
_diffrn_ambient_temperature 294(2)
_diffrn_measured_fraction_theta_full 0.998
_diffrn_measured_fraction_theta_max 0.998
_diffrn_measurement_device_type 'Bruker D8 Quest CCD'
_diffrn_measurement_method '\f and \w scans'
_diffrn_radiation_type MoK\a
_diffrn_radiation_wavelength 0.71073
_diffrn_reflns_av_R_equivalents 0.0929
_diffrn_reflns_av_unetI/netI 0.0638
_diffrn_reflns_Laue_measured_fraction_full 0.998
_diffrn_reflns_Laue_measured_fraction_max 0.998
_diffrn_reflns_limit_h_max 12
_diffrn_reflns_limit_h_min -12
_diffrn_reflns_limit_k_max 13
_diffrn_reflns_limit_k_min -13
_diffrn_reflns_limit_l_max 24
_diffrn_reflns_limit_l_min -24
_diffrn_reflns_number 64959
_diffrn_reflns_point_group_measured_fraction_full 0.999
_diffrn_reflns_point_group_measured_fraction_max 0.999
_diffrn_reflns_theta_full 19.995
_diffrn_reflns_theta_max 19.995
_diffrn_reflns_theta_min 1.871
_diffrn_source 'fine focus 1.75 kW sealed tube'
_diffrn_source_type 'Bruker Smart Apex CCD'
_exptl_absorpt_coefficient_mu 0.439
_exptl_absorpt_correction_T_max 0.7344
_exptl_absorpt_correction_T_min 0.6539
_exptl_absorpt_correction_type multi-scan
_exptl_absorpt_process_details
;
R.H. Blessing, Acta Crystallogr., Sect A 1995, 51, 33-38
;
_exptl_crystal_colour Red
_exptl_crystal_density_diffrn 1.249
_exptl_crystal_description Block
_exptl_crystal_F_000 1832
_exptl_crystal_recrystallization_method 'Slow evaporation of complex solution in MeOH-DMF mixed solvent'
_exptl_crystal_size_max 0.130
_exptl_crystal_size_mid 0.080
_exptl_crystal_size_min 0.060
_refine_diff_density_max 0.762
_refine_diff_density_min -0.306
_refine_diff_density_rms 0.070
_refine_ls_abs_structure_details
;
 Flack x determined using 2778 quotients [(I+)-(I-)]/[(I+)+(I-)]
 (Parsons, Flack and Wagner, Acta Cryst. B69 (2013) 249-259).
;
_refine_ls_abs_structure_Flack 0.064(9)
_refine_ls_extinction_method none
_refine_ls_goodness_of_fit_ref 1.320
_refine_ls_hydrogen_treatment constr
_refine_ls_matrix_type full
_refine_ls_number_parameters 1082
_refine_ls_number_reflns 8677
_refine_ls_number_restraints 72
_refine_ls_restrained_S_all 1.318
_refine_ls_R_factor_all 0.0794
_refine_ls_R_factor_gt 0.0569
_refine_ls_shift/su_max 0.008
_refine_ls_shift/su_mean 0.000
_refine_ls_structure_factor_coef Fsqd
_refine_ls_weighting_details
;
w=exp[3.0000(sin\q/\l)^2^)]/[\s^2^(Fo^2^)+
(0.0894P)^2^+4.0411P+0.0400] where P=(0.1000Fo^2^+0.9000Fc^2^)
;
_refine_ls_weighting_scheme calc
_refine_ls_wR_factor_gt 0.1434
_refine_ls_wR_factor_ref 0.1668
_reflns_Friedel_coverage 0.895
_reflns_Friedel_fraction_full 0.999
_reflns_Friedel_fraction_max 0.999
_reflns_number_gt 7039
_reflns_number_total 8689
_reflns_threshold_expression 'I > 2\s(I)'
_cod_data_source_file d5nj00233h2.cif
_cod_data_source_block Calcium_Structure_Complex_4
_cod_depositor_comments 'Adding full bibliography for 7063821--7063824.cif.'
_cod_original_sg_symbol_H-M 'P 21'
_cod_original_formula_sum 'C83.50 H89.50 Ca Fe2 N10.50 O22.50'
_cod_database_code 7063822
_shelx_shelxl_version_number 2019/3
_shelx_space_group_comment
;
The symmetry employed for this shelxl refinement is uniquely defined
by the following loop, which should always be used as a source of
symmetry information in preference to the above space-group names.
They are only intended as comments.
;
_shelx_estimated_absorpt_t_min 0.945
_shelx_estimated_absorpt_t_max 0.974

loop_
_space_group_symop_operation_xyz
'x, y, z'
'-x, y+1/2, -z'

loop_
_atom_site_label
_atom_site_type_symbol
_atom_site_fract_x
_atom_site_fract_y
_atom_site_fract_z
_atom_site_U_iso_or_equiv
_atom_site_adp_type
_atom_site_occupancy
_atom_site_site_symmetry_order
_atom_site_calc_flag
_atom_site_refinement_flags_posn
_atom_site_refinement_flags_adp
_atom_site_refinement_flags_occupancy
_atom_site_disorder_assembly
_atom_site_disorder_group
Fe1 Fe 0.81291(13) 0.18208(13) 0.39399(7) 0.0376(5) Uani 1 1 d . . . . .
Fe2 Fe 0.53211(13) 0.50598(13) 0.20360(7) 0.0392(6) Uani 1 1 d . . . . .
Ca1 Ca 0.6768(2) 0.3472(2) 0.29871(11) 0.0375(7) Uani 1 1 d . . . . .
O2B O 0.9152(7) 0.2618(7) 0.4385(4) 0.047(2) Uani 1 1 d . . . . .
O2A O 0.7481(7) 0.0589(7) 0.3752(4) 0.050(2) Uani 1 1 d . . . . .
O1A O 0.8200(6) 0.2409(6) 0.3227(3) 0.040(2) Uani 1 1 d . . . . .
O2E O 0.4686(7) 0.5891(8) 0.2527(3) 0.049(2) Uani 1 1 d . . . . .
O1B O 0.6892(6) 0.2614(7) 0.3844(3) 0.047(2) Uani 1 1 d . . . . .
O1E O 0.6707(6) 0.4942(7) 0.2444(3) 0.044(2) Uani 1 1 d . . . . .
O3E O 0.8102(7) 0.4652(7) 0.3284(4) 0.051(3) Uani 1 1 d . . . . .
O3A O 0.7547(8) 0.2884(7) 0.2236(3) 0.057(3) Uani 1 1 d . . . . .
O3F O 0.5676(7) 0.2110(6) 0.2678(4) 0.053(3) Uani 1 1 d . . . . .
O1F O 0.5164(6) 0.3851(6) 0.2418(4) 0.044(2) Uani 1 1 d . . . . .
N1B N 0.7875(7) 0.1492(7) 0.4756(4) 0.038(3) Uani 1 1 d . . . . .
H1B H 0.815534 0.085402 0.484302 0.045 Uiso 1 1 calc R U . . .
O4E O 0.4667(8) 0.7266(7) 0.2952(4) 0.060(3) Uani 1 1 d . . . . .
O3B O 0.6109(7) 0.4334(7) 0.3714(4) 0.053(3) Uani 1 1 d . . . . .
N1A N 0.9397(8) 0.0934(8) 0.3802(4) 0.040(3) Uani 1 1 d . . . . .
H1A H 0.972338 0.070610 0.415752 0.047 Uiso 1 1 calc R U . . .
O2F O 0.5630(7) 0.4626(7) 0.1326(4) 0.054(3) Uani 1 1 d . . . . .
O4A O 0.7528(7) -0.0830(8) 0.3368(4) 0.066(3) Uani 1 1 d . . . . .
O3X O 0.0373(8) 0.5041(8) 0.5062(4) 0.071(3) Uani 1 1 d G . . . .
O4B O 0.9899(8) 0.3142(7) 0.5183(4) 0.061(3) Uani 1 1 d . . . . .
N1E N 0.5717(8) 0.6495(7) 0.1795(4) 0.041(3) Uani 1 1 d . . . . .
H1E H 0.527053 0.663105 0.145246 0.049 Uiso 1 1 calc R U . . .
C18B C 0.9236(10) 0.2667(10) 0.4902(7) 0.043(4) Uani 1 1 d . . . . .
N1F N 0.3812(8) 0.4822(9) 0.1560(4) 0.048(3) Uani 1 1 d . . . . .
H1F H 0.353853 0.544462 0.143199 0.058 Uiso 1 1 calc R U . . .
O4F O 0.5121(8) 0.4023(10) 0.0511(4) 0.083(4) Uani 1 1 d . . . . .
N2B N 0.6825(9) 0.1332(10) 0.6509(5) 0.059(4) Uani 1 1 d . . . . .
H2B H 0.635867 0.153027 0.667742 0.071 Uiso 1 1 calc R U . . .
C18A C 0.7940(11) -0.0077(12) 0.3544(6) 0.047(4) Uani 1 1 d . . . . .
C18E C 0.4901(10) 0.6786(12) 0.2576(6) 0.045(4) Uani 1 1 d . . . . .
C8B C 0.8452(9) 0.2162(9) 0.5166(5) 0.039(4) Uani 1 1 d . . . . .
H8B H 0.796674 0.265240 0.523105 0.047 Uiso 1 1 calc R U . . .
C10A C 1.0755(11) -0.0740(10) 0.3549(6) 0.051(4) Uani 1 1 d . . . . .
C10B C 0.8088(10) 0.1387(10) 0.6014(5) 0.044(4) Uani 1 1 d . . . . .
C6A C 0.9788(10) 0.1820(10) 0.3024(5) 0.042(3) Uani 1 1 d . . . . .
C11B C 0.7825(11) 0.0394(11) 0.6109(5) 0.046(4) Uani 1 1 d . . . . .
N2A N 1.2441(10) -0.0498(9) 0.3705(7) 0.069(4) Uani 1 1 d . . . . .
H2A H 1.304591 -0.037469 0.386889 0.083 Uiso 1 1 calc R U . . .
C11A C 1.1131(11) -0.0808(11) 0.3067(6) 0.048(4) Uani 1 1 d . . . . .
N2E N 0.5632(11) 0.9014(10) 0.0666(5) 0.072(4) Uani 1 1 d . . . . .
H2E H 0.551139 0.909547 0.032232 0.087 Uiso 1 1 calc R U . . .
C8A C 0.9046(9) 0.0096(10) 0.3495(5) 0.037(3) Uani 1 1 d . . . . .
H8A H 0.905706 0.024326 0.311585 0.045 Uiso 1 1 calc R U . . .
O4X O 0.5457(9) 0.9032(9) 0.3381(6) 0.109(5) Uani 1 1 d G . . . .
C1A C 0.8844(10) 0.2252(9) 0.2886(6) 0.039(3) Uani 1 1 d . . . . .
C11E C 0.6342(12) 0.9068(10) 0.1539(6) 0.045(4) Uani 1 1 d . . . . .
C9B C 0.8877(9) 0.1740(11) 0.5714(5) 0.043(4) Uani 1 1 d . . . . .
H9B1 H 0.932426 0.121524 0.566491 0.051 Uiso 1 1 calc R U . . .
H9B2 H 0.927972 0.222118 0.592993 0.051 Uiso 1 1 calc R U . . .
C16B C 0.7045(11) 0.0396(12) 0.6422(5) 0.048(4) Uani 1 1 d . . . . .
C7B C 0.6774(10) 0.1428(11) 0.4762(5) 0.048(4) Uani 1 1 d . . . . .
H7B1 H 0.666694 0.116817 0.510400 0.058 Uiso 1 1 calc R U . . .
H7B2 H 0.646143 0.099989 0.447817 0.058 Uiso 1 1 calc R U . . .
C7E C 0.6757(10) 0.6499(10) 0.1682(5) 0.045(4) Uani 1 1 d . . . . .
H7E1 H 0.688602 0.710342 0.152016 0.054 Uiso 1 1 calc R U . . .
H7E2 H 0.682489 0.599774 0.142536 0.054 Uiso 1 1 calc R U . . .
C17B C 0.7475(11) 0.1903(12) 0.6283(5) 0.054(4) Uani 1 1 d . . . . .
H17B H 0.749281 0.256419 0.631129 0.065 Uiso 1 1 calc R U . . .
C1F C 0.4417(10) 0.3204(10) 0.2331(5) 0.036(3) Uani 1 1 d . . . . .
C13B C 0.7764(15) -0.1315(11) 0.6128(7) 0.069(5) Uani 1 1 d . . . . .
H13B H 0.800279 -0.190649 0.603941 0.083 Uiso 1 1 calc R U . . .
C7A C 1.0165(9) 0.1526(10) 0.3596(5) 0.045(4) Uani 1 1 d . . . . .
H7A1 H 1.078852 0.116528 0.361494 0.054 Uiso 1 1 calc R U . . .
H7A2 H 1.031185 0.208924 0.381927 0.054 Uiso 1 1 calc R U . . .
C6E C 0.7537(10) 0.6347(10) 0.2189(6) 0.042(4) Uani 1 1 d . . . . .
C16A C 1.2158(13) -0.0668(9) 0.3177(7) 0.049(4) Uani 1 1 d . . . . .
C12B C 0.8163(11) -0.0518(12) 0.5961(6) 0.055(4) Uani 1 1 d . . . . .
H12B H 0.866286 -0.055804 0.574790 0.066 Uiso 1 1 calc R U . . .
C1E C 0.7467(10) 0.5578(10) 0.2522(6) 0.041(4) Uani 1 1 d . . . . .
C5E C 0.8345(12) 0.6982(11) 0.2325(7) 0.057(4) Uani 1 1 d . . . . .
H5E H 0.838983 0.750190 0.210146 0.069 Uiso 1 1 calc R U . . .
C1B C 0.6375(10) 0.2948(13) 0.4224(5) 0.048(4) Uani 1 1 d . . . . .
O5 O 0.4512(10) 0.0347(11) 0.3926(6) 0.117(5) Uani 1 1 d G . . . .
C2F C 0.4647(10) 0.2282(12) 0.2465(6) 0.046(4) Uani 1 1 d . . . . .
C2A C 0.8504(11) 0.2498(10) 0.2342(6) 0.047(4) Uani 1 1 d . . . . .
C3E C 0.9006(11) 0.6105(11) 0.3094(7) 0.058(4) Uani 1 1 d . . . . .
H3E H 0.950135 0.602421 0.339851 0.069 Uiso 1 1 calc R U . . .
C12E C 0.7089(12) 0.9369(11) 0.1968(5) 0.049(4) Uani 1 1 d . . . . .
H12E H 0.704525 0.919892 0.231967 0.059 Uiso 1 1 calc R U . . .
C18F C 0.4937(12) 0.4305(11) 0.0959(7) 0.054(4) Uani 1 1 d . . . . .
C6B C 0.6286(10) 0.2386(11) 0.4679(6) 0.047(4) Uani 1 1 d . . . . .
C10F C 0.2012(15) 0.4301(18) 0.0623(6) 0.079(6) Uani 1 1 d . . . . .
C7F C 0.3129(10) 0.4419(11) 0.1914(6) 0.051(4) Uani 1 1 d . . . . .
H7F1 H 0.243722 0.442889 0.171909 0.061 Uiso 1 1 calc R U . . .
H7F2 H 0.315921 0.482358 0.222864 0.061 Uiso 1 1 calc R U . . .
C6F C 0.3400(10) 0.3413(11) 0.2096(5) 0.044(4) Uani 1 1 d . . . . .
C14B C 0.6997(14) -0.1268(13) 0.6432(7) 0.071(5) Uani 1 1 d . . . . .
H14B H 0.672094 -0.183362 0.653334 0.085 Uiso 1 1 calc R U . . .
C15B C 0.6639(12) -0.0446(14) 0.6585(6) 0.064(5) Uani 1 1 d . . . . .
H15B H 0.613224 -0.043494 0.679435 0.077 Uiso 1 1 calc R U . . .
C8E C 0.5501(10) 0.7223(10) 0.2177(5) 0.041(4) Uani 1 1 d . . . . .
H8E H 0.615430 0.742788 0.238418 0.049 Uiso 1 1 calc R U . . .
C5F C 0.2715(11) 0.2679(14) 0.2025(6) 0.058(4) Uani 1 1 d . . . . .
H5F H 0.204864 0.281186 0.186762 0.070 Uiso 1 1 calc R U . . .
C17E C 0.5026(11) 0.8533(12) 0.0951(6) 0.057(4) Uani 1 1 d . . . . .
H17E H 0.442289 0.823143 0.080413 0.068 Uiso 1 1 calc R U . . .
C2E C 0.8248(11) 0.5459(11) 0.2987(6) 0.047(4) Uani 1 1 d . . . . .
C17A C 1.1588(14) -0.0557(12) 0.3936(7) 0.067(5) Uani 1 1 d . . . . .
H17A H 1.157641 -0.048245 0.430168 0.081 Uiso 1 1 calc R U . . .
C5A C 1.0371(11) 0.1672(11) 0.2630(6) 0.057(4) Uani 1 1 d . . . . .
H5A H 1.100713 0.139128 0.272296 0.069 Uiso 1 1 calc R U . . .
C9A C 0.9674(10) -0.0808(11) 0.3631(6) 0.055(4) Uani 1 1 d . . . . .
H9A1 H 0.967001 -0.097135 0.400510 0.066 Uiso 1 1 calc R U . . .
H9A2 H 0.934800 -0.132560 0.341076 0.066 Uiso 1 1 calc R U . . .
C9F C 0.3070(13) 0.4447(14) 0.0565(6) 0.078(5) Uani 1 1 d . . . . .
H9F1 H 0.314843 0.510415 0.045927 0.093 Uiso 1 1 calc R U . . .
H9F2 H 0.321085 0.404561 0.027324 0.093 Uiso 1 1 calc R U . . .
O1X O 0.8569(14) 0.5948(14) 0.4986(8) 0.141(7) Uani 1 1 d . . . . .
C2B C 0.5986(10) 0.3861(14) 0.4171(6) 0.055(5) Uani 1 1 d . . . . .
C10E C 0.5435(12) 0.8559(11) 0.1487(6) 0.054(4) Uani 1 1 d . . . . .
C5B C 0.5785(12) 0.2792(14) 0.5056(6) 0.065(5) Uani 1 1 d . . . . .
H5B H 0.571254 0.243935 0.535965 0.078 Uiso 1 1 calc R U . . .
N1X N 0.7455(16) 0.7081(15) 0.4821(8) 0.105(6) Uani 1 1 d . . . . .
C4E C 0.9062(12) 0.6871(12) 0.2767(7) 0.061(4) Uani 1 1 d . . . . .
H4E H 0.958791 0.730889 0.284797 0.073 Uiso 1 1 calc R U . . .
C16E C 0.6480(12) 0.9358(12) 0.1012(6) 0.055(4) Uani 1 1 d . . . . .
C13A C 1.1297(17) -0.1024(15) 0.2144(7) 0.089(6) Uani 1 1 d . . . . .
H13A H 1.102146 -0.113044 0.178358 0.107 Uiso 1 1 calc R U . . .
C12A C 1.0668(12) -0.0998(11) 0.2526(7) 0.062(4) Uani 1 1 d . . . . .
H12A H 0.997391 -0.110018 0.243235 0.074 Uiso 1 1 calc R U . . .
C14E C 0.7958(14) 1.0185(13) 0.1337(7) 0.075(5) Uani 1 1 d . . . . .
H14E H 0.849353 1.057001 0.127994 0.089 Uiso 1 1 calc R U . . .
C19B C 0.6029(13) 0.5372(10) 0.3728(6) 0.064(5) Uani 1 1 d . . . . .
H19A H 0.612721 0.563142 0.338808 0.096 Uiso 1 1 calc R U . . .
H19B H 0.536925 0.554769 0.379474 0.096 Uiso 1 1 calc R U . . .
H19C H 0.653749 0.562054 0.401031 0.096 Uiso 1 1 calc R U . . .
C3F C 0.3931(13) 0.1559(12) 0.2409(6) 0.067(5) Uani 1 1 d . . . . .
H3F H 0.410757 0.094465 0.252873 0.080 Uiso 1 1 calc R U . . .
C4B C 0.5392(12) 0.3693(15) 0.5001(7) 0.076(5) Uani 1 1 d . . . . .
H4B H 0.507954 0.395667 0.526879 0.091 Uiso 1 1 calc R U . . .
C4F C 0.2958(13) 0.1773(13) 0.2173(7) 0.073(5) Uani 1 1 d . . . . .
H4F H 0.246844 0.129656 0.211478 0.088 Uiso 1 1 calc R U . . .
C3B C 0.5468(12) 0.4211(14) 0.4535(7) 0.073(5) Uani 1 1 d . . . . .
H3B H 0.515513 0.480369 0.447745 0.087 Uiso 1 1 calc R U . . .
C8F C 0.3891(10) 0.4234(12) 0.1079(5) 0.053(4) Uani 1 1 d . . . . .
H8F H 0.379456 0.356912 0.117870 0.063 Uiso 1 1 calc R U . . .
C13E C 0.7880(13) 0.9909(13) 0.1867(7) 0.069(5) Uani 1 1 d . . . . .
H13E H 0.837689 1.010042 0.215248 0.083 Uiso 1 1 calc R U . . .
C4A C 1.0021(13) 0.1936(13) 0.2094(7) 0.063(5) Uani 1 1 d . . . . .
H4A H 1.041811 0.183695 0.183119 0.076 Uiso 1 1 calc R U . . .
C1X C 0.829(2) 0.668(2) 0.4761(10) 0.106(7) Uani 1 1 d . . . . .
H1X H 0.868638 0.696060 0.453716 0.128 Uiso 1 1 calc R U . . .
C15E C 0.7273(14) 0.9900(12) 0.0917(6) 0.068(5) Uani 1 1 d . . . . .
H15E H 0.733686 1.006791 0.056735 0.081 Uiso 1 1 calc R U . . .
N2F N 0.0434(19) 0.458(2) 0.0681(8) 0.134(8) Uani 1 1 d . . . . .
H2F H -0.010244 0.490671 0.070394 0.161 Uiso 1 1 calc R U . . .
C19F C 0.6030(12) 0.1140(11) 0.2653(7) 0.076(5) Uani 1 1 d . . . . .
H50 H 0.673687 0.110869 0.280836 0.113 Uiso 1 1 calc R U . . .
H51 H 0.565203 0.073011 0.284963 0.113 Uiso 1 1 calc R U . . .
H52 H 0.593816 0.093712 0.228324 0.113 Uiso 1 1 calc R U . . .
C15A C 1.2776(15) -0.0723(13) 0.2798(10) 0.082(6) Uani 1 1 d . . . . .
H15A H 1.347394 -0.064472 0.289093 0.098 Uiso 1 1 calc R U . . .
C16F C 0.0468(16) 0.361(2) 0.0659(6) 0.089(5) Uani 1 1 d . U . . .
C19A C 0.7020(17) 0.2833(18) 0.1695(6) 0.121(9) Uani 1 1 d . . . . .
H19D H 0.636479 0.312383 0.167197 0.182 Uiso 1 1 calc R U . . .
H19E H 0.739906 0.316212 0.146225 0.182 Uiso 1 1 calc R U . . .
H19F H 0.693851 0.217665 0.158736 0.182 Uiso 1 1 calc R U . . .
C11F C 0.1468(15) 0.3389(18) 0.0606(5) 0.082(5) Uani 1 1 d . U . . .
C3A C 0.9093(12) 0.2341(11) 0.1968(6) 0.055(4) Uani 1 1 d . . . . .
H3A H 0.885356 0.251484 0.161179 0.066 Uiso 1 1 calc R U . . .
C2X C 0.6821(18) 0.6666(19) 0.5185(9) 0.129(8) Uani 1 1 d . . . . .
H2X1 H 0.623000 0.705590 0.518165 0.194 Uiso 1 1 calc R U . . .
H2X2 H 0.661671 0.603426 0.506643 0.194 Uiso 1 1 calc R U . . .
H2X3 H 0.720183 0.663935 0.554507 0.194 Uiso 1 1 calc R U . . .
C9E C 0.4965(12) 0.8112(11) 0.1927(6) 0.060(4) Uani 1 1 d . . . . .
H9E1 H 0.426740 0.794968 0.178141 0.072 Uiso 1 1 calc R U . . .
H9E2 H 0.495594 0.858116 0.220932 0.072 Uiso 1 1 calc R U . . .
O2X O -0.0727(18) 0.5576(17) 0.1439(8) 0.193(11) Uani 1 1 d . . . . .
C14A C 1.2336(17) -0.0892(15) 0.2295(11) 0.098(7) Uani 1 1 d . . . . .
H14A H 1.274052 -0.092386 0.203048 0.117 Uiso 1 1 calc R U . . .
C19E C 0.8761(13) 0.4553(14) 0.3787(7) 0.091(6) Uani 1 1 d . . . . .
H19G H 0.859907 0.397701 0.396002 0.137 Uiso 1 1 calc R U . . .
H19H H 0.944969 0.452498 0.372946 0.137 Uiso 1 1 calc R U . . .
H19I H 0.867900 0.508951 0.401237 0.137 Uiso 1 1 calc R U . . .
C17F C 0.133(2) 0.496(2) 0.0663(8) 0.109(7) Uani 1 1 d . . . . .
H17F H 0.145819 0.561204 0.067744 0.131 Uiso 1 1 calc R U . . .
N2X N 0.0408(16) 0.5168(16) 0.2170(8) 0.121(6) Uani 1 1 d D U . . .
C14F C 0.001(3) 0.202(3) 0.0596(10) 0.158(10) Uani 1 1 d . U . . .
H14F H -0.046760 0.153464 0.058652 0.189 Uiso 1 1 calc R U . . .
C12F C 0.177(2) 0.247(2) 0.0552(9) 0.126(7) Uani 1 1 d . U . . .
H12F H 0.243470 0.230695 0.051846 0.151 Uiso 1 1 calc R U . . .
C4X C -0.0444(19) 0.506(2) 0.1803(11) 0.138(9) Uani 1 1 d D U . . .
H4X H -0.084228 0.452434 0.183838 0.166 Uiso 1 1 calc R U . . .
C13F C 0.102(3) 0.179(3) 0.0550(10) 0.165(9) Uani 1 1 d . U . . .
H13F H 0.118444 0.115334 0.051736 0.198 Uiso 1 1 calc R U . . .
C15F C -0.025(2) 0.294(2) 0.0654(8) 0.134(8) Uani 1 1 d . U . . .
H15F H -0.090387 0.310859 0.068886 0.161 Uiso 1 1 calc R U . . .
C3X C 0.706(2) 0.798(3) 0.4570(12) 0.175(13) Uani 1 1 d . . . . .
H3X1 H 0.642723 0.812515 0.467783 0.262 Uiso 1 1 calc R U . . .
H3X2 H 0.753807 0.848016 0.468162 0.262 Uiso 1 1 calc R U . . .
H3X3 H 0.696222 0.791323 0.418447 0.262 Uiso 1 1 calc R U . . .
C6X C 0.0679(18) 0.4514(19) 0.2602(9) 0.127(9) Uani 1 1 d . . . . .
H6X1 H 0.130631 0.471140 0.281969 0.191 Uiso 1 1 calc R U . . .
H6X2 H 0.015657 0.450124 0.281843 0.191 Uiso 1 1 calc R U . . .
H6X3 H 0.075843 0.388911 0.245978 0.191 Uiso 1 1 calc R U . . .
N50 N -0.023(2) 0.813(3) 0.0810(13) 0.100(10) Uiso 0.5 1 d D U P . .
C7X C 0.046(3) 0.755(4) 0.0835(18) 0.110(14) Uiso 0.5 1 d D U P . .
H7X H 0.028145 0.692730 0.089854 0.132 Uiso 0.5 1 calc R U P . .
C5X C 0.102(2) 0.603(2) 0.2160(14) 0.174(12) Uani 1 1 d D U . . .
H5X1 H 0.159957 0.599718 0.244549 0.260 Uiso 1 1 calc R U . . .
H5X2 H 0.124976 0.606888 0.181950 0.260 Uiso 1 1 calc R U . . .
H5X3 H 0.062366 0.657814 0.220793 0.260 Uiso 1 1 calc R U . . .
O O 0.3270(17) 0.6698(19) 0.1108(10) 0.212(9) Uiso 1 1 d . . . . .
C50 C 0.010(3) 0.910(3) 0.0687(19) 0.120(15) Uiso 0.5 1 d . . P . .
H50A H -0.046218 0.952899 0.067153 0.180 Uiso 0.5 1 calc R U P . .
H50B H 0.064307 0.929783 0.096346 0.180 Uiso 0.5 1 calc R U P . .
H50C H 0.032223 0.909081 0.034555 0.180 Uiso 0.5 1 calc R U P . .
O52 O 0.134(3) 0.766(2) 0.0790(13) 0.130(10) Uiso 0.5 1 d D U P . .
C55 C -0.122(3) 0.786(4) 0.090(2) 0.133(17) Uiso 0.5 1 d D U P . .
H55A H -0.165154 0.840732 0.086363 0.199 Uiso 0.5 1 calc R U P . .
H55B H -0.149167 0.738711 0.063815 0.199 Uiso 0.5 1 calc R U P . .
H55C H -0.116690 0.759848 0.125535 0.199 Uiso 0.5 1 calc R U P . .

loop_
_atom_site_aniso_label
_atom_site_aniso_U_11
_atom_site_aniso_U_22
_atom_site_aniso_U_33
_atom_site_aniso_U_23
_atom_site_aniso_U_13
_atom_site_aniso_U_12
Fe1 0.0414(11) 0.0411(12) 0.0282(11) 0.0014(9) 0.0002(8) -0.0009(9)
Fe2 0.0446(12) 0.0409(13) 0.0298(11) 0.0014(9) 0.0001(9) 0.0038(10)
Ca1 0.0410(15) 0.0375(16) 0.0304(15) 0.0001(12) -0.0034(12) 0.0028(13)
O2B 0.057(6) 0.065(7) 0.016(6) 0.002(5) -0.003(4) -0.023(5)
O2A 0.052(6) 0.040(6) 0.058(7) -0.007(5) 0.007(5) 0.002(5)
O1A 0.039(5) 0.048(6) 0.030(5) 0.009(4) 0.000(5) 0.015(4)
O2E 0.062(6) 0.042(7) 0.042(6) 0.012(5) 0.013(5) 0.004(5)
O1B 0.047(5) 0.061(7) 0.035(5) 0.000(5) 0.011(5) 0.005(5)
O1E 0.048(5) 0.042(6) 0.039(5) 0.008(5) 0.000(4) 0.001(5)
O3E 0.055(6) 0.046(6) 0.044(6) 0.010(5) -0.013(5) -0.003(5)
O3A 0.073(7) 0.068(7) 0.025(6) -0.001(5) -0.007(5) 0.023(6)
O3F 0.055(7) 0.038(7) 0.057(6) -0.003(5) -0.011(5) -0.001(5)
O1F 0.039(5) 0.042(6) 0.048(6) -0.005(5) -0.003(4) 0.000(5)
N1B 0.037(7) 0.041(7) 0.031(6) -0.002(5) -0.005(5) -0.003(5)
O4E 0.088(8) 0.051(6) 0.053(6) -0.011(5) 0.043(6) -0.009(5)
O3B 0.072(7) 0.050(7) 0.038(6) -0.004(5) 0.015(5) 0.017(5)
N1A 0.049(7) 0.047(8) 0.019(6) 0.004(6) -0.005(5) -0.012(6)
O2F 0.055(6) 0.069(7) 0.033(6) -0.011(5) -0.004(5) 0.003(5)
O4A 0.060(7) 0.058(8) 0.078(8) -0.013(7) 0.010(6) -0.013(6)
O3X 0.094(8) 0.084(8) 0.034(5) -0.004(6) 0.007(5) -0.046(7)
O4B 0.072(7) 0.059(7) 0.053(7) -0.011(6) 0.010(6) -0.024(6)
N1E 0.042(7) 0.049(8) 0.033(7) -0.005(6) 0.012(5) 0.008(5)
C18B 0.039(9) 0.026(9) 0.059(12) -0.006(8) -0.009(9) 0.002(7)
N1F 0.043(7) 0.059(8) 0.039(7) 0.003(7) -0.004(6) 0.005(6)
O4F 0.085(8) 0.131(11) 0.030(7) -0.013(7) 0.007(6) 0.002(7)
N2B 0.069(9) 0.057(10) 0.058(9) 0.005(7) 0.032(7) 0.008(7)
C18A 0.055(10) 0.035(10) 0.042(9) 0.003(8) -0.016(8) -0.006(9)
C18E 0.053(9) 0.043(11) 0.042(10) 0.026(9) 0.013(7) 0.001(8)
C8B 0.035(8) 0.041(9) 0.043(9) -0.002(7) 0.014(7) 0.001(7)
C10A 0.058(11) 0.052(10) 0.039(10) -0.001(8) -0.003(10) 0.013(8)
C10B 0.051(9) 0.048(10) 0.026(8) -0.007(7) -0.008(7) -0.002(8)
C6A 0.050(9) 0.043(9) 0.034(9) -0.001(7) 0.010(8) 0.003(8)
C11B 0.052(9) 0.064(13) 0.016(8) 0.000(7) -0.009(7) -0.010(8)
N2A 0.054(9) 0.066(9) 0.076(12) 0.000(8) -0.021(9) -0.002(7)
C11A 0.037(10) 0.060(11) 0.043(12) 0.004(8) -0.003(8) 0.018(8)
N2E 0.103(11) 0.082(10) 0.029(8) 0.006(8) 0.002(9) -0.010(9)
C8A 0.047(9) 0.036(9) 0.026(7) 0.005(7) -0.001(6) -0.002(8)
O4X 0.081(8) 0.075(9) 0.167(13) -0.026(9) 0.008(8) 0.001(7)
C1A 0.041(9) 0.038(8) 0.038(10) -0.001(7) 0.012(8) 0.002(7)
C11E 0.056(10) 0.044(9) 0.034(10) 0.004(8) 0.006(9) 0.007(8)
C9B 0.041(8) 0.064(10) 0.019(7) -0.001(7) -0.007(6) -0.017(8)
C16B 0.060(10) 0.060(13) 0.025(8) 0.015(8) 0.011(8) -0.001(9)
C7B 0.051(10) 0.065(11) 0.031(8) 0.000(7) 0.016(7) -0.017(8)
C7E 0.057(10) 0.042(9) 0.040(9) 0.000(7) 0.018(8) 0.009(7)
C17B 0.073(10) 0.052(10) 0.038(9) -0.009(8) 0.012(8) 0.021(10)
C1F 0.048(10) 0.031(10) 0.028(8) 0.000(7) 0.001(7) -0.008(8)
C13B 0.105(14) 0.028(10) 0.079(12) 0.010(9) 0.027(12) -0.014(10)
C7A 0.034(8) 0.045(10) 0.055(10) -0.002(7) 0.005(7) -0.008(7)
C6E 0.040(9) 0.041(9) 0.052(10) 0.000(8) 0.030(8) -0.006(8)
C16A 0.064(13) 0.030(9) 0.058(13) -0.003(8) 0.022(11) 0.012(8)
C12B 0.052(9) 0.063(13) 0.047(10) -0.026(9) 0.000(7) 0.025(9)
C1E 0.039(9) 0.032(9) 0.054(10) 0.001(8) 0.015(8) -0.003(8)
C5E 0.059(11) 0.042(11) 0.075(13) 0.011(9) 0.026(10) 0.001(9)
C1B 0.032(8) 0.090(14) 0.022(9) 0.006(9) 0.002(7) 0.007(9)
O5 0.090(9) 0.146(14) 0.111(11) -0.025(10) 0.003(8) -0.005(9)
C2F 0.038(9) 0.052(12) 0.049(10) -0.002(8) 0.007(8) -0.020(9)
C2A 0.052(10) 0.039(9) 0.054(12) 0.006(8) 0.020(9) 0.015(8)
C3E 0.044(10) 0.038(11) 0.083(13) -0.008(10) -0.012(8) -0.004(9)
C12E 0.071(11) 0.053(10) 0.020(8) 0.001(7) -0.004(9) 0.015(9)
C18F 0.067(12) 0.063(11) 0.030(10) 0.003(8) 0.000(10) 0.007(9)
C6B 0.037(8) 0.064(11) 0.042(10) -0.003(9) 0.012(7) 0.004(8)
C10F 0.073(14) 0.132(19) 0.028(10) -0.023(11) -0.005(9) 0.025(15)
C7F 0.038(8) 0.056(11) 0.052(10) -0.021(8) -0.008(8) -0.002(8)
C6F 0.038(9) 0.048(10) 0.044(9) -0.003(8) -0.001(7) 0.000(9)
C14B 0.079(12) 0.052(13) 0.082(13) 0.003(10) 0.017(11) -0.010(10)
C15B 0.068(11) 0.075(14) 0.050(10) 0.013(10) 0.012(8) -0.009(11)
C8E 0.037(8) 0.048(9) 0.039(9) 0.011(8) 0.009(7) 0.011(7)
C5F 0.033(9) 0.079(15) 0.058(11) -0.009(10) -0.005(7) -0.005(10)
C17E 0.051(9) 0.069(11) 0.046(11) 0.012(9) -0.004(9) -0.013(9)
C2E 0.051(10) 0.044(10) 0.044(10) -0.005(8) 0.002(8) 0.000(8)
C17A 0.074(12) 0.073(12) 0.059(12) 0.006(9) 0.021(12) 0.020(10)
C5A 0.052(9) 0.070(12) 0.055(12) 0.006(9) 0.023(9) 0.013(9)
C9A 0.058(10) 0.065(12) 0.041(9) -0.012(8) 0.008(8) 0.003(9)
C9F 0.088(14) 0.102(15) 0.040(10) -0.004(9) 0.002(10) -0.003(11)
O1X 0.156(16) 0.099(13) 0.173(17) 0.022(13) 0.037(13) 0.035(12)
C2B 0.033(8) 0.099(15) 0.033(10) -0.021(10) 0.007(8) 0.019(9)
C10E 0.064(11) 0.059(11) 0.037(11) 0.011(8) 0.007(9) 0.031(10)
C5B 0.053(10) 0.097(16) 0.047(10) 0.014(10) 0.013(9) 0.003(10)
N1X 0.081(13) 0.106(16) 0.121(15) -0.001(12) 0.001(12) -0.016(12)
C4E 0.055(10) 0.036(11) 0.092(13) 0.000(11) 0.013(11) -0.016(9)
C16E 0.067(11) 0.071(11) 0.021(9) 0.014(8) -0.011(9) -0.004(10)
C13A 0.106(17) 0.125(18) 0.038(11) 0.005(10) 0.017(12) -0.005(13)
C12A 0.059(10) 0.051(10) 0.076(14) 0.013(9) 0.010(11) 0.004(8)
C14E 0.087(12) 0.081(14) 0.050(12) -0.015(11) -0.006(10) -0.018(11)
C19B 0.098(13) 0.043(11) 0.051(10) -0.017(8) 0.013(9) 0.017(9)
C3F 0.075(13) 0.054(12) 0.067(11) 0.010(9) 0.002(10) 0.003(11)
C4B 0.068(11) 0.099(16) 0.064(13) -0.013(11) 0.022(9) 0.044(11)
C4F 0.070(13) 0.038(11) 0.105(14) 0.015(10) -0.002(10) -0.015(10)
C3B 0.067(11) 0.096(14) 0.052(11) 0.013(11) 0.001(10) 0.035(11)
C8F 0.057(10) 0.076(12) 0.019(8) -0.001(8) -0.009(7) 0.001(8)
C13E 0.071(12) 0.077(13) 0.052(13) -0.009(10) -0.009(9) -0.001(11)
C4A 0.069(12) 0.074(12) 0.056(12) -0.014(10) 0.036(9) -0.008(10)
C1X 0.090(17) 0.10(2) 0.120(19) 0.019(16) 0.005(15) -0.024(16)
C15E 0.104(13) 0.069(12) 0.032(10) 0.009(9) 0.014(10) -0.026(11)
N2F 0.119(18) 0.20(3) 0.082(14) -0.034(16) 0.024(12) 0.007(19)
C19F 0.066(11) 0.033(10) 0.113(15) -0.007(10) -0.026(10) 0.005(8)
C15A 0.090(15) 0.077(14) 0.070(14) 0.021(11) -0.010(14) 0.003(11)
C16F 0.075(11) 0.157(17) 0.031(10) 0.010(13) -0.001(9) -0.007(12)
C19A 0.150(19) 0.18(2) 0.013(10) -0.007(11) -0.028(11) 0.088(18)
C11F 0.079(10) 0.132(14) 0.027(9) -0.011(11) -0.017(8) 0.002(12)
C3A 0.059(11) 0.065(11) 0.040(10) 0.004(8) 0.004(9) 0.005(9)
C2X 0.13(2) 0.14(2) 0.115(18) -0.019(17) 0.022(16) -0.020(18)
C9E 0.069(10) 0.064(11) 0.048(10) 0.014(8) 0.015(8) 0.024(9)
O2X 0.26(2) 0.22(2) 0.118(15) 0.048(14) 0.072(15) 0.15(2)
C14A 0.079(15) 0.097(16) 0.14(2) 0.035(15) 0.074(16) 0.018(13)
C19E 0.078(12) 0.104(16) 0.071(13) 0.012(11) -0.044(11) -0.029(11)
C17F 0.111(19) 0.13(2) 0.079(15) -0.037(15) 0.006(14) 0.02(2)
N2X 0.131(15) 0.128(15) 0.108(15) -0.014(15) 0.033(11) 0.035(13)
C14F 0.152(17) 0.188(19) 0.115(18) 0.02(2) -0.024(18) -0.08(2)
C12F 0.120(16) 0.128(17) 0.125(18) -0.028(17) 0.009(15) -0.008(12)
C4X 0.14(2) 0.15(2) 0.12(2) 0.013(19) 0.013(14) 0.07(2)
C13F 0.18(2) 0.155(18) 0.15(2) -0.011(19) -0.01(2) -0.049(17)
C15F 0.119(15) 0.20(2) 0.077(14) 0.032(19) -0.004(13) -0.052(16)
C3X 0.15(2) 0.22(4) 0.16(3) 0.08(3) 0.03(2) 0.05(2)
C6X 0.14(2) 0.14(2) 0.090(17) 0.013(16) -0.020(15) 0.046(17)
C5X 0.14(2) 0.14(2) 0.26(3) 0.00(3) 0.11(2) 0.028(16)

loop_
_atom_type_symbol
_atom_type_description
_atom_type_scat_dispersion_real
_atom_type_scat_dispersion_imag
_atom_type_scat_source
C C 0.0033 0.0016 'International Tables Vol C Tables 4.2.6.8 and 6.1.1.4'
Ca Ca 0.2262 0.3064 'International Tables Vol C Tables 4.2.6.8 and 6.1.1.4'
Fe Fe 0.3463 0.8444 'International Tables Vol C Tables 4.2.6.8 and 6.1.1.4'
H H 0.0000 0.0000 'International Tables Vol C Tables 4.2.6.8 and 6.1.1.4'
N N 0.0061 0.0033 'International Tables Vol C Tables 4.2.6.8 and 6.1.1.4'
O O 0.0106 0.0060 'International Tables Vol C Tables 4.2.6.8 and 6.1.1.4'

loop_
_geom_angle_atom_site_label_1
_geom_angle_atom_site_label_2
_geom_angle_atom_site_label_3
_geom_angle
_geom_angle_site_symmetry_1
_geom_angle_site_symmetry_3
_geom_angle_publ_flag
O2A Fe1 O2B 151.5(4) . . ?
O2A Fe1 O1B 98.0(4) . . ?
O2B Fe1 O1B 103.7(4) . . ?
O2A Fe1 O1A 103.7(4) . . ?
O2B Fe1 O1A 98.1(4) . . ?
O1B Fe1 O1A 80.1(4) . . ?
O2A Fe1 N1A 77.5(4) . . ?
O2B Fe1 N1A 86.0(4) . . ?
O1B Fe1 N1A 164.0(4) . . ?
O1A Fe1 N1A 86.1(4) . . ?
O2A Fe1 N1B 84.6(4) . . ?
O2B Fe1 N1B 77.9(4) . . ?
O1B Fe1 N1B 88.2(4) . . ?
O1A Fe1 N1B 166.4(4) . . ?
N1A Fe1 N1B 106.4(4) . . ?
O2A Fe1 Ca1 104.8(3) . . ?
O2B Fe1 Ca1 103.7(3) . . ?
O1B Fe1 Ca1 40.4(3) . . ?
O1A Fe1 Ca1 39.7(2) . . ?
N1A Fe1 Ca1 125.4(3) . . ?
N1B Fe1 Ca1 128.2(3) . . ?
O1E Fe2 O1F 81.1(4) . . ?
O1E Fe2 O2E 101.0(4) . . ?
O1F Fe2 O2E 96.1(4) . . ?
O1E Fe2 O2F 96.7(4) . . ?
O1F Fe2 O2F 103.4(4) . . ?
O2E Fe2 O2F 155.4(4) . . ?
O1E Fe2 N1F 166.3(4) . . ?
O1F Fe2 N1F 88.2(4) . . ?
O2E Fe2 N1F 88.6(4) . . ?
O2F Fe2 N1F 77.3(4) . . ?
O1E Fe2 N1E 88.2(4) . . ?
O1F Fe2 N1E 166.4(4) . . ?
O2E Fe2 N1E 77.6(4) . . ?
O2F Fe2 N1E 86.2(4) . . ?
N1F Fe2 N1E 103.5(4) . . ?
O1E Fe2 Ca1 41.1(3) . . ?
O1F Fe2 Ca1 39.9(2) . . ?
O2E Fe2 Ca1 100.8(3) . . ?
O2F Fe2 Ca1 103.7(3) . . ?
N1F Fe2 Ca1 127.7(3) . . ?
N1E Fe2 Ca1 128.8(3) . . ?
O1A Ca1 O1F 149.8(3) . . ?
O1A Ca1 O1B 63.2(3) . . ?
O1F Ca1 O1B 123.0(3) . . ?
O1A Ca1 O3F 90.1(3) . . ?
O1F Ca1 O3F 64.2(3) . . ?
O1B Ca1 O3F 80.9(3) . . ?
O1A Ca1 O3E 80.6(3) . . ?
O1F Ca1 O3E 123.8(3) . . ?
O1B Ca1 O3E 97.4(3) . . ?
O3F Ca1 O3E 170.2(3) . . ?
O1A Ca1 O3A 64.0(3) . . ?
O1F Ca1 O3A 94.0(3) . . ?
O1B Ca1 O3A 122.7(3) . . ?
O3F Ca1 O3A 78.7(3) . . ?
O3E Ca1 O3A 94.4(3) . . ?
O1A Ca1 O1E 126.9(3) . . ?
O1F Ca1 O1E 63.2(3) . . ?
O1B Ca1 O1E 152.8(3) . . ?
O3F Ca1 O1E 121.0(3) . . ?
O3E Ca1 O1E 63.8(3) . . ?
O3A Ca1 O1E 80.2(3) . . ?
O1A Ca1 O3B 119.0(3) . . ?
O1F Ca1 O3B 86.4(3) . . ?
O1B Ca1 O3B 64.4(3) . . ?
O3F Ca1 O3B 110.2(3) . . ?
O3E Ca1 O3B 77.3(3) . . ?
O3A Ca1 O3B 170.2(4) . . ?
O1E Ca1 O3B 91.2(3) . . ?
O1A Ca1 Fe2 149.6(2) . . ?
O1F Ca1 Fe2 31.6(2) . . ?
O1B Ca1 Fe2 147.1(2) . . ?
O3F Ca1 Fe2 92.8(2) . . ?
O3E Ca1 Fe2 93.7(2) . . ?
O3A Ca1 Fe2 86.9(2) . . ?
O1E Ca1 Fe2 31.6(2) . . ?
O3B Ca1 Fe2 88.3(2) . . ?
O1A Ca1 Fe1 31.7(2) . . ?
O1F Ca1 Fe1 146.1(2) . . ?
O1B Ca1 Fe1 31.5(2) . . ?
O3F Ca1 Fe1 85.1(2) . . ?
O3E Ca1 Fe1 88.5(2) . . ?
O3A Ca1 Fe1 93.7(2) . . ?
O1E Ca1 Fe1 150.7(2) . . ?
O3B Ca1 Fe1 91.5(2) . . ?
Fe2 Ca1 Fe1 177.66(10) . . ?
C18B O2B Fe1 122.4(9) . . ?
C18A O2A Fe1 121.3(9) . . ?
C1A O1A Fe1 130.4(8) . . ?
C1A O1A Ca1 120.8(8) . . ?
Fe1 O1A Ca1 108.6(4) . . ?
C18E O2E Fe2 121.1(9) . . ?
C1B O1B Fe1 128.9(8) . . ?
C1B O1B Ca1 119.1(8) . . ?
Fe1 O1B Ca1 108.1(4) . . ?
C1E O1E Fe2 130.1(8) . . ?
C1E O1E Ca1 121.6(8) . . ?
Fe2 O1E Ca1 107.3(4) . . ?
C2E O3E C19E 116.0(12) . . ?
C2E O3E Ca1 123.2(8) . . ?
C19E O3E Ca1 120.8(9) . . ?
C2A O3A C19A 117.2(12) . . ?
C2A O3A Ca1 119.3(8) . . ?
C19A O3A Ca1 123.2(10) . . ?
C2F O3F C19F 116.8(11) . . ?
C2F O3F Ca1 118.5(8) . . ?
C19F O3F Ca1 124.4(8) . . ?
C1F O1F Fe2 129.8(8) . . ?
C1F O1F Ca1 120.6(8) . . ?
Fe2 O1F Ca1 108.4(4) . . ?
C7B N1B C8B 115.1(10) . . ?
C7B N1B Fe1 109.9(7) . . ?
C8B N1B Fe1 111.6(7) . . ?
C2B O3B C19B 116.3(12) . . ?
C2B O3B Ca1 119.9(9) . . ?
C19B O3B Ca1 122.7(9) . . ?
C8A N1A C7A 116.7(10) . . ?
C8A N1A Fe1 111.2(7) . . ?
C7A N1A Fe1 110.1(8) . . ?
C18F O2F Fe2 121.3(9) . . ?
C8E N1E C7E 115.3(10) . . ?
C8E N1E Fe2 111.9(7) . . ?
C7E N1E Fe2 109.9(8) . . ?
O4B C18B O2B 122.4(14) . . ?
O4B C18B C8B 119.2(14) . . ?
O2B C18B C8B 118.3(12) . . ?
C8F N1F C7F 114.5(11) . . ?
C8F N1F Fe2 109.9(8) . . ?
C7F N1F Fe2 109.6(8) . . ?
C16B N2B C17B 108.7(12) . . ?
O4A C18A O2A 123.6(13) . . ?
O4A C18A C8A 119.0(14) . . ?
O2A C18A C8A 117.4(13) . . ?
O4E C18E O2E 121.1(12) . . ?
O4E C18E C8E 121.1(14) . . ?
O2E C18E C8E 117.7(14) . . ?
N1B C8B C18B 107.6(11) . . ?
N1B C8B C9B 116.5(11) . . ?
C18B C8B C9B 113.8(11) . . ?
C17A C10A C11A 104.9(13) . . ?
C17A C10A C9A 126.8(14) . . ?
C11A C10A C9A 128.2(14) . . ?
C17B C10B C11B 103.9(13) . . ?
C17B C10B C9B 128.3(14) . . ?
C11B C10B C9B 127.7(13) . . ?
C5A C6A C1A 119.4(12) . . ?
C5A C6A C7A 120.7(13) . . ?
C1A C6A C7A 119.9(12) . . ?
C16B C11B C12B 116.6(14) . . ?
C16B C11B C10B 108.1(13) . . ?
C12B C11B C10B 135.3(14) . . ?
C16A N2A C17A 107.3(13) . . ?
C16A C11A C10A 108.5(14) . . ?
C16A C11A C12A 118.3(15) . . ?
C10A C11A C12A 133.1(15) . . ?
C17E N2E C16E 109.8(12) . . ?
N1A C8A C9A 116.3(10) . . ?
N1A C8A C18A 108.4(11) . . ?
C9A C8A C18A 110.7(11) . . ?
O1A C1A C6A 124.9(12) . . ?
O1A C1A C2A 116.7(12) . . ?
C6A C1A C2A 118.3(12) . . ?
C10E C11E C12E 135.9(14) . . ?
C10E C11E C16E 108.1(13) . . ?
C12E C11E C16E 116.0(14) . . ?
C10B C9B C8B 113.9(10) . . ?
N2B C16B C15B 131.2(15) . . ?
N2B C16B C11B 107.0(13) . . ?
C15B C16B C11B 121.8(15) . . ?
N1B C7B C6B 110.9(11) . . ?
N1E C7E C6E 111.9(10) . . ?
C10B C17B N2B 112.2(14) . . ?
O1F C1F C2F 118.2(12) . . ?
O1F C1F C6F 124.3(13) . . ?
C2F C1F C6F 117.4(13) . . ?
C12B C13B C14B 120.6(16) . . ?
N1A C7A C6A 110.5(10) . . ?
C1E C6E C5E 118.8(14) . . ?
C1E C6E C7E 120.7(13) . . ?
C5E C6E C7E 120.5(13) . . ?
N2A C16A C15A 126.9(17) . . ?
N2A C16A C11A 109.0(14) . . ?
C15A C16A C11A 124.1(17) . . ?
C13B C12B C11B 120.2(14) . . ?
O1E C1E C6E 124.2(13) . . ?
O1E C1E C2E 117.9(12) . . ?
C6E C1E C2E 118.0(13) . . ?
C4E C5E C6E 122.6(15) . . ?
O1B C1B C2B 118.9(13) . . ?
O1B C1B C6B 120.4(15) . . ?
C2B C1B C6B 120.7(14) . . ?
C1F C2F C3F 123.2(14) . . ?
C1F C2F O3F 115.0(12) . . ?
C3F C2F O3F 121.8(15) . . ?
C3A C2A O3A 124.6(14) . . ?
C3A C2A C1A 120.7(14) . . ?
O3A C2A C1A 114.7(12) . . ?
C2E C3E C4E 121.8(15) . . ?
C13E C12E C11E 119.9(13) . . ?
O4F C18F O2F 122.0(14) . . ?
O4F C18F C8F 120.0(14) . . ?
O2F C18F C8F 117.9(13) . . ?
C5B C6B C1B 116.7(15) . . ?
C5B C6B C7B 122.0(14) . . ?
C1B C6B C7B 121.1(13) . . ?
C17F C10F C11F 105(2) . . ?
C17F C10F C9F 127(3) . . ?
C11F C10F C9F 127(2) . . ?
N1F C7F C6F 113.3(11) . . ?
C5F C6F C1F 118.2(14) . . ?
C5F C6F C7F 122.9(13) . . ?
C1F C6F C7F 118.9(13) . . ?
C15B C14B C13B 122.8(16) . . ?
C14B C15B C16B 118.1(15) . . ?
N1E C8E C18E 109.9(12) . . ?
N1E C8E C9E 115.7(11) . . ?
C18E C8E C9E 109.8(11) . . ?
C4F C5F C6F 123.2(14) . . ?
N2E C17E C10E 109.7(13) . . ?
C3E C2E O3E 127.5(14) . . ?
C3E C2E C1E 119.9(14) . . ?
O3E C2E C1E 112.6(12) . . ?
C10A C17A N2A 110.2(14) . . ?
C6A C5A C4A 121.0(13) . . ?
C10A C9A C8A 115.0(12) . . ?
C10F C9F C8F 116.2(13) . . ?
C3B C2B O3B 123.6(17) . . ?
C3B C2B C1B 120.6(17) . . ?
O3B C2B C1B 115.6(13) . . ?
C17E C10E C11E 107.3(13) . . ?
C17E C10E C9E 124.8(16) . . ?
C11E C10E C9E 127.8(14) . . ?
C4B C5B C6B 122.5(15) . . ?
C1X N1X C3X 126(2) . . ?
C1X N1X C2X 120(2) . . ?
C3X N1X C2X 114(2) . . ?
C5E C4E C3E 118.9(15) . . ?
C15E C16E N2E 131.2(14) . . ?
C15E C16E C11E 123.6(14) . . ?
N2E C16E C11E 105.0(14) . . ?
C12A C13A C14A 120.5(18) . . ?
C13A C12A C11A 117.1(15) . . ?
C15E C14E C13E 121.0(17) . . ?
C4F C3F C2F 118.3(15) . . ?
C5B C4B C3B 118.8(15) . . ?
C5F C4F C3F 119.5(15) . . ?
C2B C3B C4B 120.4(17) . . ?
N1F C8F C18F 109.5(12) . . ?
N1F C8F C9F 115.3(12) . . ?
C18F C8F C9F 111.5(12) . . ?
C12E C13E C14E 121.1(15) . . ?
C3A C4A C5A 118.6(13) . . ?
O1X C1X N1X 122(2) . . ?
C14E C15E C16E 118.4(14) . . ?
C17F N2F C16F 111(3) . . ?
C14A C15A C16A 117.1(18) . . ?
C15F C16F N2F 132(3) . . ?
C15F C16F C11F 123(3) . . ?
N2F C16F C11F 105(2) . . ?
C12F C11F C16F 122(3) . . ?
C12F C11F C10F 132(2) . . ?
C16F C11F C10F 107(2) . . ?
C2A C3A C4A 121.9(14) . . ?
C10E C9E C8E 114.8(11) . . ?
C15A C14A C13A 122.9(18) . . ?
C10F C17F N2F 112(3) . . ?
C4X N2X C6X 122(3) . . ?
C4X N2X C5X 120(3) . . ?
C6X N2X C5X 118(2) . . ?
C15F C14F C13F 119(3) . . ?
C11F C12F C13F 114(3) . . ?
O2X C4X N2X 125(3) . . ?
C12F C13F C14F 124(3) . . ?
C16F C15F C14F 118(3) . . ?
C7X N50 C55 121(4) . . ?
C7X N50 C50 112(4) . . ?
C55 N50 C50 126(4) . . ?
O52 C7X N50 130(5) . . ?

loop_
_geom_bond_atom_site_label_1
_geom_bond_atom_site_label_2
_geom_bond_distance
_geom_bond_site_symmetry_2
_geom_bond_publ_flag
Fe1 O2A 1.954(9) . ?
Fe1 O2B 1.962(9) . ?
Fe1 O1B 1.975(9) . ?
Fe1 O1A 1.993(8) . ?
Fe1 N1A 2.181(11) . ?
Fe1 N1B 2.191(10) . ?
Fe1 Ca1 3.594(3) . ?
Fe2 O1E 1.966(8) . ?
Fe2 O1F 1.979(9) . ?
Fe2 O2E 1.995(9) . ?
Fe2 O2F 2.000(9) . ?
Fe2 N1F 2.188(10) . ?
Fe2 N1E 2.193(11) . ?
Fe2 Ca1 3.582(3) . ?
Ca1 O1A 2.421(8) . ?
Ca1 O1F 2.424(9) . ?
Ca1 O1B 2.451(9) . ?
Ca1 O3F 2.450(9) . ?
Ca1 O3E 2.455(10) . ?
Ca1 O3A 2.458(10) . ?
Ca1 O1E 2.467(9) . ?
Ca1 O3B 2.481(9) . ?
O2B C18B 1.290(17) . ?
O2A C18A 1.280(17) . ?
O1A C1A 1.338(14) . ?
O2E C18E 1.289(17) . ?
O1B C1B 1.359(16) . ?
O1E C1E 1.341(15) . ?
O3E C2E 1.389(17) . ?
O3E C19E 1.418(17) . ?
O3A C2A 1.374(16) . ?
O3A C19A 1.422(18) . ?
O3F C2F 1.409(17) . ?
O3F C19F 1.446(17) . ?
O1F C1F 1.341(15) . ?
N1B C7B 1.481(16) . ?
N1B C8B 1.505(16) . ?
O4E C18E 1.247(17) . ?
O3B C2B 1.364(18) . ?
O3B C19B 1.461(17) . ?
N1A C8A 1.439(16) . ?
N1A C7A 1.485(15) . ?
O2F C18F 1.273(17) . ?
O4A C18A 1.238(17) . ?
O4B C18B 1.231(16) . ?
N1E C8E 1.466(16) . ?
N1E C7E 1.469(15) . ?
C18B C8B 1.513(19) . ?
N1F C8F 1.485(17) . ?
N1F C7F 1.494(17) . ?
O4F C18F 1.258(18) . ?
N2B C16B 1.372(19) . ?
N2B C17B 1.376(19) . ?
C18A C8A 1.528(19) . ?
C18E C8E 1.520(18) . ?
C8B C9B 1.518(18) . ?
C10A C17A 1.37(2) . ?
C10A C11A 1.397(19) . ?
C10A C9A 1.50(2) . ?
C10B C17B 1.362(18) . ?
C10B C11B 1.47(2) . ?
C10B C9B 1.487(18) . ?
C6A C5A 1.381(18) . ?
C6A C1A 1.390(18) . ?
C6A C7A 1.499(18) . ?
C11B C16B 1.414(19) . ?
C11B C12B 1.43(2) . ?
N2A C16A 1.340(19) . ?
N2A C17A 1.373(19) . ?
C11A C16A 1.369(19) . ?
C11A C12A 1.42(2) . ?
N2E C17E 1.354(18) . ?
N2E C16E 1.392(19) . ?
C8A C9A 1.527(19) . ?
C1A C2A 1.409(19) . ?
C11E C10E 1.40(2) . ?
C11E C12E 1.40(2) . ?
C11E C16E 1.430(19) . ?
C16B C15B 1.39(2) . ?
C7B C6B 1.49(2) . ?
C7E C6E 1.517(19) . ?
C1F C2F 1.358(19) . ?
C1F C6F 1.418(19) . ?
C13B C12B 1.34(2) . ?
C13B C14B 1.39(2) . ?
C6E C1E 1.379(18) . ?
C6E C5E 1.40(2) . ?
C16A C15A 1.37(2) . ?
C1E C2E 1.437(19) . ?
C5E C4E 1.35(2) . ?
C1B C2B 1.38(2) . ?
C1B C6B 1.41(2) . ?
C2F C3F 1.39(2) . ?
C2A C3A 1.349(19) . ?
C3E C2E 1.352(19) . ?
C3E C4E 1.36(2) . ?
C12E C13E 1.36(2) . ?
C18F C8F 1.49(2) . ?
C6B C5B 1.38(2) . ?
C10F C17F 1.32(3) . ?
C10F C11F 1.47(3) . ?
C10F C9F 1.46(2) . ?
C7F C6F 1.51(2) . ?
C6F C5F 1.37(2) . ?
C14B C15B 1.33(2) . ?
C8E C9E 1.520(19) . ?
C5F C4F 1.35(2) . ?
C17E C10E 1.366(19) . ?
C5A C4A 1.40(2) . ?
C9F C8F 1.57(2) . ?
O1X C1X 1.20(3) . ?
C2B C3B 1.34(2) . ?
C10E C9E 1.50(2) . ?
C5B C4B 1.37(2) . ?
N1X C1X 1.28(3) . ?
N1X C3X 1.46(3) . ?
N1X C2X 1.48(3) . ?
C16E C15E 1.36(2) . ?
C13A C12A 1.39(2) . ?
C13A C14A 1.39(3) . ?
C14E C15E 1.33(2) . ?
C14E C13E 1.41(2) . ?
C3F C4F 1.37(2) . ?
C4B C3B 1.40(2) . ?
C4A C3A 1.35(2) . ?
N2F C17F 1.32(3) . ?
N2F C16F 1.37(3) . ?
C15A C14A 1.32(3) . ?
C16F C15F 1.34(3) . ?
C16F C11F 1.40(3) . ?
C11F C12F 1.37(3) . ?
O2X C4X 1.18(3) . ?
N2X C4X 1.35(2) . ?
N2X C6X 1.42(3) . ?
N2X C5X 1.46(2) . ?
C14F C15F 1.36(4) . ?
C14F C13F 1.41(4) . ?
C12F C13F 1.39(3) . ?
N50 C7X 1.22(5) . ?
N50 C55 1.44(3) . ?
N50 C50 1.47(5) . ?
C7X O52 1.21(3) . ?
